data_7150375
loop_
_publ_author_name
'Horsley, Helen T.'
'Holmes, Andrew B.'
'Davies, John E.'
'Goodman, Jonathan M.'
'Silva, Mar\'ia A'
'Pascu, Sofia I.'
'Collins, Ian'

_publ_section_title
;
 Investigation of conjugate addition/intramolecular nitrone dipolar
 cycloadditions and their use in the synthesis of dendrobatid alkaloid
 precursors.
;
_journal_issue 8
_journal_name_full 'Organic &amp; biomolecular chemistry'
_journal_page_first 1258
_journal_page_last 1265
_journal_paper_doi 10.1039/b402307b
_journal_volume 2
_journal_year 2004
_chemical_formula_moiety 'C13 H17 N3 O'
_chemical_formula_sum 'C13 H17 N3 O'
_chemical_formula_weight 231.30
_chemical_name_systematic
;
?
;
_space_group_IT_number 9
_symmetry_cell_setting monoclinic
_symmetry_space_group_name_Hall 'C -2yc'
_symmetry_space_group_name_H-M 'C 1 c 1'
_atom_sites_solution_hydrogens geom
_atom_sites_solution_primary direct
_atom_sites_solution_secondary difmap
_audit_creation_method SHELXL-97
_cell_angle_alpha 90.00
_cell_angle_beta 97.128(3)
_cell_angle_gamma 90.00
_cell_formula_units_Z 4
_cell_length_a 15.5820(9)
_cell_length_b 9.9509(6)
_cell_length_c 7.9189(5)
_cell_measurement_reflns_used 5714
_cell_measurement_temperature 180(2)
_cell_measurement_theta_max 25.03
_cell_measurement_theta_min 1.00
_cell_volume 1218.37(13)
_computing_cell_refinement 'HKL Scalepack (Otwinowski & Minor 1997)'
_computing_data_collection 'Collect (Nonius B.V. 1998)'
_computing_data_reduction
;
HKL Denzo and Scalepack (Otwinowski & Minor 1997)
;
_computing_publication_material 'SHELXL-97 (Sheldrick 1997)'
_computing_structure_refinement 'SHELXL-97 (Sheldrick 1997)'
_computing_structure_solution 'SIR-92 (Altomare et al. 1994)'
_diffrn_ambient_temperature 180(2)
_diffrn_measured_fraction_theta_full 0.993
_diffrn_measured_fraction_theta_max 0.993
_diffrn_measurement_device_type 'Nonius Kappa CCD'
_diffrn_measurement_method 'Thin slice \w and \f scans'
_diffrn_radiation_source 'fine-focus sealed tube'
_diffrn_radiation_type MoK\a
_diffrn_radiation_wavelength 0.71073
_diffrn_reflns_av_R_equivalents 0.0290
_diffrn_reflns_av_sigmaI/netI 0.0411
_diffrn_reflns_limit_h_max 17
_diffrn_reflns_limit_h_min -18
_diffrn_reflns_limit_k_max 11
_diffrn_reflns_limit_k_min -10
_diffrn_reflns_limit_l_max 9
_diffrn_reflns_limit_l_min -9
_diffrn_reflns_number 3327
_diffrn_reflns_theta_full 24.96
_diffrn_reflns_theta_max 24.96
_diffrn_reflns_theta_min 4.45
_exptl_absorpt_coefficient_mu 0.083
_exptl_absorpt_correction_T_max 0.983
_exptl_absorpt_correction_T_min 0.896
_exptl_absorpt_correction_type multi-scan
_exptl_absorpt_process_details
;
multi-scan from symmetry-related measurements
Sortav (Blessing 1995)
;
_exptl_crystal_density_diffrn 1.261
_exptl_crystal_density_method 'not measured'
_exptl_crystal_F_000 496
_exptl_crystal_size_max 0.35
_exptl_crystal_size_mid 0.28
_exptl_crystal_size_min 0.23
_refine_diff_density_max 0.111
_refine_diff_density_min -0.137
_refine_diff_density_rms 0.030
_refine_ls_abs_structure_details 'Flack H D (1983), Acta Cryst. A39, 876-881'
_refine_ls_abs_structure_Flack -1.0(15)
_refine_ls_extinction_method none
_refine_ls_goodness_of_fit_ref 1.098
_refine_ls_hydrogen_treatment mixed
_refine_ls_matrix_type full
_refine_ls_number_parameters 154
_refine_ls_number_reflns 1725
_refine_ls_number_restraints 2
_refine_ls_restrained_S_all 1.097
_refine_ls_R_factor_all 0.0330
_refine_ls_R_factor_gt 0.0309
_refine_ls_shift/su_max 0.001
_refine_ls_shift/su_mean 0.000
_refine_ls_structure_factor_coef Fsqd
_refine_ls_weighting_details 'calc w=1/[\s^2^(Fo^2^)+(0.0219P)^2^+0.4026P] where P=(Fo^2^+2Fc^2^)/3'
_refine_ls_weighting_scheme calc
_refine_ls_wR_factor_gt 0.0718
_refine_ls_wR_factor_ref 0.0735
_reflns_number_gt 1648
_reflns_number_total 1725
_reflns_threshold_expression >2sigma(I)
_cod_data_source_file b402307b.txt
_cod_data_source_block ah0304
_cod_depositor_comments
;
The following automatic conversions were performed:
'_symmetry_cell_setting' value 'Monoclinic' changed to 'monoclinic'
according to '/home/saulius/struct/CIF-dictionaries/cif_core.dic'
dictionary named 'cif_core.dic' version 2.4.1 from 2010-06-29.

Automatic conversion script
Id: cif_fix_enum 1527 2010-12-29 10:47:43Z saulius 
;
_cod_original_sg_symbol_H-M Cc
_cod_database_code 7150375

loop_
_symmetry_equiv_pos_as_xyz
'x, y, z'
'x, -y, z+1/2'
'x+1/2, y+1/2, z'
'x+1/2, -y+1/2, z+1/2'

loop_
_atom_site_label
_atom_site_type_symbol
_atom_site_fract_x
_atom_site_fract_y
_atom_site_fract_z
_atom_site_U_iso_or_equiv
_atom_site_adp_type
_atom_site_occupancy
_atom_site_symmetry_multiplicity
_atom_site_calc_flag
_atom_site_refinement_flags
_atom_site_disorder_assembly
_atom_site_disorder_group
O1 O 0.90248(8) 0.07278(13) 0.94283(17) 0.0331(3) Uani 1 1 d . . .
N1 N 0.86782(9) 0.20849(15) 0.97281(18) 0.0259(4) Uani 1 1 d . . .
N2 N 0.75815(13) 0.2104(2) 1.3599(2) 0.0488(5) Uani 1 1 d . . .
N3 N 1.02205(13) 0.2993(2) 0.4945(2) 0.0488(5) Uani 1 1 d . . .
C1 C 0.73834(13) 0.1034(2) 1.0563(2) 0.0323(5) Uani 1 1 d . . .
H1A H 0.6760 0.0871 1.0215 0.039 Uiso 1 1 calc R . .
H1B H 0.7683 0.0154 1.0605 0.039 Uiso 1 1 calc R . .
C2 C 0.77362(11) 0.19252(18) 0.9232(2) 0.0259(4) Uani 1 1 d . . .
H2 H 0.7641 0.1459 0.8106 0.031 Uiso 1 1 calc R . .
C3 C 0.72976(12) 0.3291(2) 0.9056(2) 0.0305(4) Uani 1 1 d . . .
H3A H 0.6668 0.3171 0.8732 0.037 Uiso 1 1 calc R . .
H3B H 0.7385 0.3767 1.0162 0.037 Uiso 1 1 calc R . .
C4 C 0.76685(12) 0.4124(2) 0.7715(2) 0.0317(4) Uani 1 1 d . . .
H4A H 0.7383 0.5014 0.7610 0.038 Uiso 1 1 calc R . .
H4B H 0.7565 0.3667 0.6597 0.038 Uiso 1 1 calc R . .
C5 C 0.86347(12) 0.42974(19) 0.8234(2) 0.0295(4) Uani 1 1 d . . .
H5A H 0.8723 0.4884 0.9251 0.035 Uiso 1 1 calc R . .
H5B H 0.8885 0.4762 0.7304 0.035 Uiso 1 1 calc R . .
C6 C 0.91284(11) 0.29847(18) 0.8636(2) 0.0261(4) Uani 1 1 d . . .
C7 C 0.92244(12) 0.20625(19) 0.7092(2) 0.0289(4) Uani 1 1 d . . .
H7 H 0.8639 0.1874 0.6468 0.035 Uiso 1 1 calc R . .
C8 C 0.95628(13) 0.0795(2) 0.8067(3) 0.0339(5) Uani 1 1 d . . .
H8 H 0.9486 -0.0020 0.7325 0.041 Uiso 1 1 calc R . .
C9 C 1.05008(13) 0.0956(2) 0.8841(3) 0.0414(5) Uani 1 1 d . . .
H9A H 1.0864 0.1175 0.7937 0.050 Uiso 1 1 calc R . .
H9B H 1.0713 0.0103 0.9384 0.050 Uiso 1 1 calc R . .
C10 C 1.05700(13) 0.2076(2) 1.0162(3) 0.0406(5) Uani 1 1 d . . .
H10A H 1.1184 0.2340 1.0433 0.049 Uiso 1 1 calc R . .
H10B H 1.0369 0.1735 1.1220 0.049 Uiso 1 1 calc R . .
C11 C 1.00373(12) 0.3313(2) 0.9551(2) 0.0346(5) Uani 1 1 d . . .
H11A H 1.0358 0.3831 0.8765 0.042 Uiso 1 1 calc R . .
H11B H 0.9975 0.3893 1.0543 0.042 Uiso 1 1 calc R . .
C12 C 0.74999(13) 0.1639(2) 1.2265(3) 0.0345(5) Uani 1 1 d . . .
C13 C 0.97891(13) 0.2577(2) 0.5893(3) 0.0357(5) Uani 1 1 d . . .

loop_
_atom_site_aniso_label
_atom_site_aniso_U_11
_atom_site_aniso_U_22
_atom_site_aniso_U_33
_atom_site_aniso_U_23
_atom_site_aniso_U_13
_atom_site_aniso_U_12
O1 0.0317(7) 0.0292(7) 0.0400(7) 0.0039(6) 0.0105(6) 0.0080(6)
N1 0.0237(8) 0.0275(8) 0.0270(8) 0.0005(6) 0.0045(7) 0.0048(6)
N2 0.0585(13) 0.0558(12) 0.0338(11) 0.0027(9) 0.0128(10) 0.0097(10)
N3 0.0395(11) 0.0624(13) 0.0476(11) 0.0065(9) 0.0176(10) 0.0046(9)
C1 0.0288(10) 0.0347(11) 0.0342(10) 0.0027(9) 0.0070(8) 0.0003(8)
C2 0.0229(10) 0.0321(10) 0.0226(8) -0.0031(8) 0.0022(7) -0.0004(8)
C3 0.0246(10) 0.0373(11) 0.0295(9) 0.0006(8) 0.0030(8) 0.0051(8)
C4 0.0292(10) 0.0351(11) 0.0309(10) 0.0022(9) 0.0041(8) 0.0057(8)
C5 0.0306(10) 0.0304(10) 0.0275(9) 0.0013(8) 0.0042(9) -0.0001(8)
C6 0.0231(10) 0.0314(10) 0.0237(10) -0.0015(8) 0.0023(8) -0.0004(8)
C7 0.0246(10) 0.0357(10) 0.0268(10) -0.0013(8) 0.0047(8) 0.0016(8)
C8 0.0301(10) 0.0388(11) 0.0345(10) -0.0015(9) 0.0103(8) 0.0070(9)
C9 0.0279(11) 0.0504(13) 0.0469(11) 0.0092(11) 0.0085(10) 0.0121(10)
C10 0.0236(10) 0.0571(14) 0.0394(11) 0.0070(10) -0.0030(9) 0.0013(9)
C11 0.0244(10) 0.0441(12) 0.0346(10) -0.0019(9) 0.0008(9) -0.0049(9)
C12 0.0326(11) 0.0390(11) 0.0335(11) 0.0100(9) 0.0110(9) 0.0068(9)
C13 0.0289(10) 0.0443(12) 0.0346(10) -0.0018(9) 0.0063(9) 0.0076(9)

loop_
_atom_type_symbol
_atom_type_description
_atom_type_scat_dispersion_real
_atom_type_scat_dispersion_imag
_atom_type_scat_source
C C 0.0033 0.0016 'International Tables Vol C Tables 4.2.6.8 and 6.1.1.4'
H H 0.0000 0.0000 'International Tables Vol C Tables 4.2.6.8 and 6.1.1.4'
N N 0.0061 0.0033 'International Tables Vol C Tables 4.2.6.8 and 6.1.1.4'
O O 0.0106 0.0060 'International Tables Vol C Tables 4.2.6.8 and 6.1.1.4'

loop_
_geom_angle_atom_site_label_1
_geom_angle_atom_site_label_2
_geom_angle_atom_site_label_3
_geom_angle
_geom_angle_site_symmetry_1
_geom_angle_site_symmetry_3
_geom_angle_publ_flag
C8 O1 N1 109.45(13) . . ?
C2 N1 C6 115.85(13) . . ?
C2 N1 O1 103.20(12) . . ?
C6 N1 O1 104.39(12) . . ?
C12 C1 C2 112.37(16) . . ?
N1 C2 C3 110.37(14) . . ?
N1 C2 C1 107.98(14) . . ?
C3 C2 C1 112.68(15) . . ?
C4 C3 C2 110.28(15) . . ?
C3 C4 C5 108.83(15) . . ?
C4 C5 C6 114.53(15) . . ?
N1 C6 C5 112.05(14) . . ?
N1 C6 C11 109.12(14) . . ?
C5 C6 C11 109.00(15) . . ?
N1 C6 C7 101.63(13) . . ?
C5 C6 C7 115.90(14) . . ?
C11 C6 C7 108.82(15) . . ?
C13 C7 C8 114.58(16) . . ?
C13 C7 C6 115.38(16) . . ?
C8 C7 C6 98.66(14) . . ?
O1 C8 C9 108.72(16) . . ?
O1 C8 C7 102.57(14) . . ?
C9 C8 C7 111.62(17) . . ?
C8 C9 C10 109.65(17) . . ?
C9 C10 C11 112.47(16) . . ?
C10 C11 C6 114.11(17) . . ?
N2 C12 C1 179.2(2) . . ?
N3 C13 C7 178.9(2) . . ?

loop_
_geom_bond_atom_site_label_1
_geom_bond_atom_site_label_2
_geom_bond_distance
_geom_bond_site_symmetry_2
_geom_bond_publ_flag
O1 C8 1.447(2) . ?
O1 N1 1.4844(19) . ?
N1 C2 1.480(2) . ?
N1 C6 1.481(2) . ?
N2 C12 1.145(3) . ?
N3 C13 1.145(3) . ?
C1 C12 1.467(3) . ?
C1 C2 1.531(3) . ?
C2 C3 1.520(3) . ?
C3 C4 1.517(3) . ?
C4 C5 1.520(3) . ?
C5 C6 1.529(3) . ?
C6 C11 1.544(3) . ?
C6 C7 1.550(2) . ?
C7 C13 1.465(3) . ?
C7 C8 1.537(3) . ?
C8 C9 1.522(3) . ?
C9 C10 1.523(3) . ?
C10 C11 1.530(3) . ?
